data_4032203
loop_
_publ_author_name
'Yin, Deng'
'Liu, Hui'
'Lu, Chong-Dao'
'Xu, Yan-Jun'

_publ_section_title
;
 Dialkyl Phosphite-Initiated Cyclopropanation of \a,\b-Unsaturated Ketones
 Using \a-Ketoesters or Isatin Derivatives.
;
_journal_issue 6
_journal_name_full 'The Journal of organic chemistry'
_journal_page_first 3252
_journal_page_last 3261
_journal_paper_doi 10.1021/acs.joc.6b03009
_journal_volume 82
_journal_year 2017
_chemical_formula_moiety 'C24 H19 Br O3'
_chemical_formula_sum 'C24 H19 Br O3'
_chemical_formula_weight 435.30
_chemical_name_systematic
;
 ?
;
_space_group_crystal_system triclinic
_space_group_IT_number 2
_space_group_name_Hall '-P 1'
_space_group_name_H-M_alt 'P -1'
_symmetry_space_group_name_Hall '-P 1'
_symmetry_space_group_name_H-M 'P -1'
_atom_sites_solution_hydrogens geom
_atom_sites_solution_primary iterative
_audit_creation_date 2016-06-21
_audit_creation_method
;
Olex2 1.2-beta
(compiled 2015.01.26 svn.r3150 for OlexSys, GUI svn.r4998)
;
_cell_angle_alpha 83.271(12)
_cell_angle_beta 82.416(11)
_cell_angle_gamma 72.366(11)
_cell_formula_units_Z 2
_cell_length_a 6.927(6)
_cell_length_b 11.029(10)
_cell_length_c 14.424(13)
_cell_measurement_reflns_used 1217
_cell_measurement_temperature 296(2)
_cell_measurement_theta_max 21.183
_cell_measurement_theta_min 2.506
_cell_volume 1037.5(16)
_computing_cell_refinement 'SAINT v7.68A (Bruker, 2009)'
_computing_data_reduction 'SAINT v7.68A (Bruker, 2009)'
_computing_molecular_graphics 'Olex2 (Dolomanov et al., 2009)'
_computing_publication_material 'Olex2 (Dolomanov et al., 2009)'
_computing_structure_refinement 'ShelXL (Sheldrick, 2008)'
_computing_structure_solution 'olex2.solve (Bourhis et al., 2015)'
_diffrn_ambient_temperature 296.15
_diffrn_measured_fraction_theta_full 0.983
_diffrn_measured_fraction_theta_max 0.960
_diffrn_measurement_device_type bruker-CCD
_diffrn_radiation_type MoK\a
_diffrn_radiation_wavelength 0.71073
_diffrn_reflns_av_R_equivalents 0.0253
_diffrn_reflns_av_unetI/netI 0.0687
_diffrn_reflns_Laue_measured_fraction_full 0.983
_diffrn_reflns_Laue_measured_fraction_max 0.960
_diffrn_reflns_limit_h_max 8
_diffrn_reflns_limit_h_min -7
_diffrn_reflns_limit_k_max 14
_diffrn_reflns_limit_k_min -10
_diffrn_reflns_limit_l_max 18
_diffrn_reflns_limit_l_min -18
_diffrn_reflns_number 6346
_diffrn_reflns_point_group_measured_fraction_full 0.983
_diffrn_reflns_point_group_measured_fraction_max 0.960
_diffrn_reflns_theta_full 25.242
_diffrn_reflns_theta_max 27.430
_diffrn_reflns_theta_min 2.317
_diffrn_source 'fine-focus sealed tube'
_exptl_absorpt_coefficient_mu 2.002
_exptl_absorpt_correction_T_max 0.7041
_exptl_absorpt_correction_T_min 0.5308
_exptl_absorpt_correction_type multi-scan
_exptl_absorpt_process_details
;
SADABS-2008/1 (Bruker,2008) was used for absorption correction.
wR2(int) was 0.0551 before and 0.0326 after correction.
The Ratio of minimum to maximum transmission is 0.7539.
The \l/2 correction factor is 0.0015.
;
_exptl_crystal_colour colorless
_exptl_crystal_density_diffrn 1.394
_exptl_crystal_density_method 'not measured'
_exptl_crystal_description block
_exptl_crystal_F_000 444
_exptl_crystal_size_max 0.354
_exptl_crystal_size_mid 0.325
_exptl_crystal_size_min 0.156
_refine_diff_density_max 0.253
_refine_diff_density_min -0.359
_refine_diff_density_rms 0.054
_refine_ls_extinction_method none
_refine_ls_goodness_of_fit_ref 0.982
_refine_ls_hydrogen_treatment constr
_refine_ls_matrix_type full
_refine_ls_number_parameters 254
_refine_ls_number_reflns 4538
_refine_ls_number_restraints 0
_refine_ls_restrained_S_all 0.982
_refine_ls_R_factor_all 0.1126
_refine_ls_R_factor_gt 0.0475
_refine_ls_shift/su_max 0.001
_refine_ls_shift/su_mean 0.000
_refine_ls_structure_factor_coef Fsqd
_refine_ls_weighting_details
;
 w=1/[\s^2^(Fo^2^)+(0.0638P)^2^+0.0208P]
 where P=(Fo^2^+2Fc^2^)/3
;
_refine_ls_weighting_scheme calc
_refine_ls_wR_factor_gt 0.1126
_refine_ls_wR_factor_ref 0.1442
_reflns_Friedel_coverage 0.000
_reflns_number_gt 2325
_reflns_number_total 4538
_reflns_threshold_expression 'I > 2\s(I)'
_cod_data_source_file jo6b03009_si_002.cif
_cod_data_source_block 6aa
_cod_depositor_comments 'Adding full bibliography for 4032202--4032204.cif.'
_cod_original_cell_volume 1037.4(17)
_cod_database_code 4032203
_shelxl_version_number 2013-2
_shelx_space_group_comment
;
The symmetry employed for this shelxl refinement is uniquely defined
by the following loop, which should always be used as a source of
symmetry information in preference to the above space-group names.
They are only intended as comments.
;
_shelx_estimated_absorpt_t_max 0.745
_shelx_estimated_absorpt_t_min 0.538
_olex2_refinement_description
;
1. Fixed Uiso
 At 1.2 times of:
  All C(H) groups
 At 1.5 times of:
  All C(H,H,H) groups
2.a Ternary CH refined with riding coordinates:
 C3(H3), C4(H4)
2.b Aromatic/amide H refined with riding coordinates:
 C20(H20), C19(H19), C17(H17), C13(H13), C9(H9), C7(H7), C10(H10), C15(H15),
 C14(H14), C23(H23), C22(H22), C11(H11), C8(H8), C16(H16)
2.c Idealised Me refined as rotating group:
 C5(H5A,H5B,H5C)
;
_olex2_submission_special_instructions 'No special instructions were received'

loop_
_space_group_symop_operation_xyz
'x, y, z'
'-x, -y, -z'

loop_
_atom_site_label
_atom_site_type_symbol
_atom_site_fract_x
_atom_site_fract_y
_atom_site_fract_z
_atom_site_U_iso_or_equiv
_atom_site_adp_type
_atom_site_occupancy
_atom_site_site_symmetry_order
_atom_site_calc_flag
_atom_site_refinement_flags_posn
Br1 Br 0.12984(7) 0.65596(5) 0.05207(3) 0.0908(3) Uani 1 1 d .
O3 O 0.7496(4) 1.0034(3) -0.1534(2) 0.0857(9) Uani 1 1 d .
O2 O 0.8743(3) 0.9949(2) -0.35681(19) 0.0616(7) Uani 1 1 d .
O1 O 0.9634(3) 1.1497(3) -0.30455(19) 0.0660(7) Uani 1 1 d .
C18 C 0.4627(5) 0.9294(3) -0.1197(2) 0.0444(8) Uani 1 1 d .
C1 C 0.8348(5) 1.1063(4) -0.3207(2) 0.0489(9) Uani 1 1 d .
C3 C 0.4773(5) 1.1228(3) -0.2359(2) 0.0501(9) Uani 1 1 d .
H3 H 0.3407 1.1266 -0.2496 0.060 Uiso 1 1 calc R
C2AA C 0.5750(5) 1.0179(4) -0.1689(3) 0.0571(10) Uani 1 1 d .
C20 C 0.1571(5) 0.8753(4) -0.0636(2) 0.0575(10) Uani 1 1 d .
H20 H 0.0159 0.8952 -0.0592 0.069 Uiso 1 1 calc R
C4 C 0.5185(5) 1.2501(3) -0.2319(2) 0.0510(9) Uani 1 1 d .
H4 H 0.6162 1.2473 -0.1878 0.061 Uiso 1 1 calc R
C6 C 0.5389(5) 1.2132(3) -0.4093(2) 0.0444(8) Uani 1 1 d .
C19 C 0.2531(5) 0.9568(3) -0.1147(2) 0.0491(9) Uani 1 1 d .
H19 H 0.1774 1.0308 -0.1462 0.059 Uiso 1 1 calc R
C17 C 0.3835(7) 1.4777(4) -0.2083(3) 0.0731(12) Uani 1 1 d .
H17 H 0.5054 1.4710 -0.1848 0.088 Uiso 1 1 calc R
C12 C 0.3551(5) 1.3724(4) -0.2390(2) 0.0523(9) Uani 1 1 d .
C21 C 0.2670(6) 0.7657(4) -0.0194(2) 0.0543(9) Uani 1 1 d .
C5 C 1.0845(6) 0.9228(4) -0.3733(3) 0.0818(13) Uani 1 1 d .
H5A H 1.1515 0.9674 -0.4220 0.123 Uiso 1 1 calc GR
H5B H 1.0936 0.8405 -0.3924 0.123 Uiso 1 1 calc GR
H5C H 1.1490 0.9122 -0.3168 0.123 Uiso 1 1 calc GR
C13 C 0.1728(6) 1.3870(4) -0.2732(3) 0.0740(12) Uani 1 1 d .
H13 H 0.1493 1.3170 -0.2948 0.089 Uiso 1 1 calc R
C9 C 0.4335(7) 1.2932(5) -0.5894(3) 0.0849(14) Uani 1 1 d .
H9 H 0.3960 1.3205 -0.6496 0.102 Uiso 1 1 calc R
C7 C 0.4220(6) 1.1576(4) -0.4485(3) 0.0734(12) Uani 1 1 d .
H7 H 0.3761 1.0930 -0.4143 0.088 Uiso 1 1 calc R
C2 C 0.6096(5) 1.1718(3) -0.3143(2) 0.0429(8) Uani 1 1 d .
C10 C 0.5492(7) 1.3495(4) -0.5521(3) 0.0724(12) Uani 1 1 d .
H10 H 0.5946 1.4139 -0.5868 0.087 Uiso 1 1 calc R
C15 C 0.0533(10) 1.6052(5) -0.2456(4) 0.0994(17) Uani 1 1 d .
H15 H -0.0483 1.6830 -0.2473 0.119 Uiso 1 1 calc R
C14 C 0.0245(7) 1.5025(5) -0.2764(4) 0.0924(16) Uani 1 1 d .
H14 H -0.0972 1.5096 -0.3001 0.111 Uiso 1 1 calc R
C23 C 0.5703(5) 0.8183(4) -0.0721(3) 0.0600(10) Uani 1 1 d .
H23 H 0.7106 0.8002 -0.0731 0.072 Uiso 1 1 calc R
C22 C 0.4758(6) 0.7345(4) -0.0237(3) 0.0648(11) Uani 1 1 d .
H22 H 0.5506 0.6583 0.0056 0.078 Uiso 1 1 calc R
C11 C 0.5997(6) 1.3105(3) -0.4617(3) 0.0576(10) Uani 1 1 d .
H11 H 0.6769 1.3509 -0.4354 0.069 Uiso 1 1 calc R
C8 C 0.3710(7) 1.1971(6) -0.5398(4) 0.0895(15) Uani 1 1 d .
H8 H 0.2939 1.1574 -0.5668 0.107 Uiso 1 1 calc R
C16 C 0.2338(11) 1.5944(5) -0.2116(3) 0.0999(18) Uani 1 1 d .
H16 H 0.2559 1.6653 -0.1907 0.120 Uiso 1 1 calc R

loop_
_atom_site_aniso_label
_atom_site_aniso_U_11
_atom_site_aniso_U_22
_atom_site_aniso_U_33
_atom_site_aniso_U_23
_atom_site_aniso_U_13
_atom_site_aniso_U_12
Br1 0.0931(4) 0.1038(4) 0.0853(4) 0.0395(3) -0.0229(3) -0.0551(3)
O3 0.0469(16) 0.100(2) 0.109(2) 0.0461(18) -0.0315(15) -0.0289(15)
O2 0.0404(14) 0.0475(16) 0.096(2) -0.0107(15) -0.0128(13) -0.0070(12)
O1 0.0397(14) 0.0693(18) 0.096(2) -0.0050(15) -0.0101(13) -0.0250(13)
C18 0.0422(19) 0.043(2) 0.047(2) -0.0023(16) -0.0090(15) -0.0096(16)
C1 0.041(2) 0.048(2) 0.058(2) 0.0040(18) -0.0083(16) -0.0147(17)
C3 0.0378(18) 0.053(2) 0.060(2) 0.0129(17) -0.0133(16) -0.0162(16)
C2AA 0.039(2) 0.066(3) 0.061(2) 0.0181(19) -0.0099(17) -0.0135(18)
C20 0.0386(19) 0.070(3) 0.061(2) 0.009(2) -0.0108(17) -0.0146(19)
C4 0.047(2) 0.060(2) 0.046(2) 0.0048(18) -0.0093(16) -0.0181(18)
C6 0.0346(17) 0.041(2) 0.054(2) -0.0038(16) -0.0028(15) -0.0059(15)
C19 0.045(2) 0.044(2) 0.055(2) 0.0071(16) -0.0149(16) -0.0072(16)
C17 0.107(4) 0.063(3) 0.048(2) 0.000(2) -0.015(2) -0.021(3)
C12 0.059(2) 0.051(2) 0.043(2) -0.0015(17) 0.0027(17) -0.0144(19)
C21 0.062(2) 0.060(2) 0.045(2) 0.0055(18) -0.0105(17) -0.026(2)
C5 0.046(2) 0.063(3) 0.124(4) -0.011(3) -0.010(2) 0.005(2)
C13 0.050(2) 0.049(3) 0.112(4) 0.004(2) -0.003(2) -0.005(2)
C9 0.075(3) 0.091(4) 0.067(3) 0.011(3) -0.021(2) 0.007(3)
C7 0.063(2) 0.097(3) 0.070(3) 0.015(2) -0.025(2) -0.039(2)
C2 0.0381(18) 0.041(2) 0.050(2) 0.0032(16) -0.0079(15) -0.0138(15)
C10 0.094(3) 0.052(3) 0.058(3) 0.004(2) -0.003(2) -0.008(2)
C15 0.119(5) 0.060(4) 0.088(4) -0.001(3) 0.019(3) 0.006(3)
C14 0.059(3) 0.070(4) 0.125(4) 0.015(3) 0.007(3) 0.002(3)
C23 0.040(2) 0.067(3) 0.065(2) 0.018(2) -0.0130(18) -0.0104(19)
C22 0.058(2) 0.061(3) 0.068(3) 0.022(2) -0.0157(19) -0.012(2)
C11 0.071(2) 0.042(2) 0.058(2) -0.0072(18) -0.0008(19) -0.0154(19)
C8 0.071(3) 0.123(5) 0.088(3) -0.010(3) -0.038(3) -0.035(3)
C16 0.169(6) 0.063(3) 0.053(3) -0.012(2) -0.005(3) -0.012(4)

loop_
_atom_type_symbol
_atom_type_description
_atom_type_scat_dispersion_real
_atom_type_scat_dispersion_imag
_atom_type_scat_source
C C 0.0033 0.0016 'International Tables Vol C Tables 4.2.6.8 and 6.1.1.4'
H H 0.0000 0.0000 'International Tables Vol C Tables 4.2.6.8 and 6.1.1.4'
O O 0.0106 0.0060 'International Tables Vol C Tables 4.2.6.8 and 6.1.1.4'
Br Br -0.2901 2.4595 'International Tables Vol C Tables 4.2.6.8 and 6.1.1.4'

loop_
_geom_angle_atom_site_label_1
_geom_angle_atom_site_label_2
_geom_angle_atom_site_label_3
_geom_angle
C1 O2 C5 117.0(3)
C19 C18 C2AA 122.8(3)
C23 C18 C2AA 118.8(3)
C23 C18 C19 118.2(3)
O2 C1 C2 109.6(3)
O1 C1 O2 123.5(3)
O1 C1 C2 126.6(3)
C2AA C3 H3 116.6
C2AA C3 C4 116.4(3)
C2AA C3 C2 118.9(3)
C4 C3 H3 116.6
C2 C3 H3 116.6
C2 C3 C4 59.4(2)
O3 C2AA C18 119.6(3)
O3 C2AA C3 119.7(3)
C3 C2AA C18 120.8(3)
C19 C20 H20 119.9
C21 C20 H20 119.9
C21 C20 C19 120.2(3)
C3 C4 H4 114.0
C12 C4 C3 121.6(3)
C12 C4 H4 114.0
C12 C4 C2 123.0(3)
C2 C4 C3 60.0(2)
C2 C4 H4 114.0
C7 C6 C2 123.6(3)
C7 C6 C11 118.0(3)
C11 C6 C2 118.4(3)
C18 C19 H19 119.9
C20 C19 C18 120.2(3)
C20 C19 H19 119.9
C12 C17 H17 119.4
C12 C17 C16 121.2(5)
C16 C17 H17 119.4
C17 C12 C4 118.7(4)
C17 C12 C13 117.3(4)
C13 C12 C4 124.0(4)
C20 C21 Br1 119.3(3)
C20 C21 C22 121.2(4)
C22 C21 Br1 119.5(3)
O2 C5 H5A 109.5
O2 C5 H5B 109.5
O2 C5 H5C 109.5
H5A C5 H5B 109.5
H5A C5 H5C 109.5
H5B C5 H5C 109.5
C12 C13 H13 119.2
C12 C13 C14 121.5(5)
C14 C13 H13 119.2
C10 C9 H9 119.7
C10 C9 C8 120.6(4)
C8 C9 H9 119.7
C6 C7 H7 119.9
C6 C7 C8 120.2(4)
C8 C7 H7 119.9
C1 C2 C3 117.3(3)
C1 C2 C4 117.1(3)
C4 C2 C3 60.6(2)
C6 C2 C1 111.2(3)
C6 C2 C3 120.8(3)
C6 C2 C4 121.7(3)
C9 C10 H10 120.4
C9 C10 C11 119.2(4)
C11 C10 H10 120.4
C14 C15 H15 120.3
C14 C15 C16 119.3(5)
C16 C15 H15 120.3
C13 C14 H14 119.6
C15 C14 C13 120.8(5)
C15 C14 H14 119.6
C18 C23 H23 119.1
C22 C23 C18 121.7(3)
C22 C23 H23 119.1
C21 C22 H22 120.8
C23 C22 C21 118.3(4)
C23 C22 H22 120.8
C6 C11 C10 121.8(4)
C6 C11 H11 119.1
C10 C11 H11 119.1
C9 C8 C7 120.2(4)
C9 C8 H8 119.9
C7 C8 H8 119.9
C17 C16 H16 120.0
C15 C16 C17 119.9(5)
C15 C16 H16 120.0

loop_
_geom_bond_atom_site_label_1
_geom_bond_atom_site_label_2
_geom_bond_distance
Br1 C21 1.891(4)
O3 C2AA 1.218(4)
O2 C1 1.328(4)
O2 C5 1.436(4)
O1 C1 1.191(4)
C18 C2AA 1.487(5)
C18 C19 1.384(5)
C18 C23 1.383(5)
C1 C2 1.502(5)
C3 H3 0.9800
C3 C2AA 1.472(5)
C3 C4 1.523(5)
C3 C2 1.514(4)
C20 H20 0.9300
C20 C19 1.367(5)
C20 C21 1.356(5)
C4 H4 0.9800
C4 C12 1.478(5)
C4 C2 1.506(5)
C6 C7 1.362(5)
C6 C2 1.491(5)
C6 C11 1.378(5)
C19 H19 0.9300
C17 H17 0.9300
C17 C12 1.365(5)
C17 C16 1.388(7)
C12 C13 1.373(5)
C21 C22 1.376(5)
C5 H5A 0.9600
C5 H5B 0.9600
C5 H5C 0.9600
C13 H13 0.9300
C13 C14 1.374(6)
C9 H9 0.9300
C9 C10 1.345(6)
C9 C8 1.357(7)
C7 H7 0.9300
C7 C8 1.394(6)
C10 H10 0.9300
C10 C11 1.380(5)
C15 H15 0.9300
C15 C14 1.341(7)
C15 C16 1.370(8)
C14 H14 0.9300
C23 H23 0.9300
C23 C22 1.366(5)
C22 H22 0.9300
C11 H11 0.9300
C8 H8 0.9300
C16 H16 0.9300

loop_
_geom_torsion_atom_site_label_1
_geom_torsion_atom_site_label_2
_geom_torsion_atom_site_label_3
_geom_torsion_atom_site_label_4
_geom_torsion
Br1 C21 C22 C23 -176.9(3)
O2 C1 C2 C3 76.1(4)
O2 C1 C2 C4 145.2(3)
O2 C1 C2 C6 -68.7(4)
O1 C1 C2 C3 -110.2(4)
O1 C1 C2 C4 -41.1(5)
O1 C1 C2 C6 105.0(4)
C18 C23 C22 C21 -2.9(6)
C3 C4 C12 C17 161.2(3)
C3 C4 C12 C13 -17.6(5)
C3 C4 C2 C1 -107.7(3)
C3 C4 C2 C6 110.0(3)
C2AA C18 C19 C20 -176.0(3)
C2AA C18 C23 C22 178.5(4)
C2AA C3 C4 C12 -137.9(3)
C2AA C3 C4 C2 109.5(3)
C2AA C3 C2 C1 2.0(5)
C2AA C3 C2 C4 -105.2(4)
C2AA C3 C2 C6 143.3(3)
C20 C21 C22 C23 1.4(6)
C4 C3 C2AA O3 -40.7(5)
C4 C3 C2AA C18 139.2(3)
C4 C3 C2 C1 107.2(3)
C4 C3 C2 C6 -111.4(3)
C4 C12 C13 C14 178.6(4)
C6 C7 C8 C9 -1.5(7)
C19 C18 C2AA O3 163.4(4)
C19 C18 C2AA C3 -16.5(5)
C19 C18 C23 C22 2.1(6)
C19 C20 C21 Br1 179.2(3)
C19 C20 C21 C22 0.8(6)
C17 C12 C13 C14 -0.2(6)
C12 C4 C2 C1 142.1(3)
C12 C4 C2 C3 -110.3(4)
C12 C4 C2 C6 -0.3(5)
C12 C17 C16 C15 0.3(7)
C12 C13 C14 C15 -0.2(7)
C21 C20 C19 C18 -1.6(6)
C5 O2 C1 O1 2.4(5)
C5 O2 C1 C2 176.3(3)
C9 C10 C11 C6 1.6(6)
C7 C6 C2 C1 109.2(4)
C7 C6 C2 C3 -34.3(5)
C7 C6 C2 C4 -106.5(4)
C7 C6 C11 C10 -1.5(6)
C2 C3 C2AA O3 27.3(6)
C2 C3 C2AA C18 -152.8(3)
C2 C3 C4 C12 112.5(3)
C2 C4 C12 C17 -126.3(4)
C2 C4 C12 C13 54.9(5)
C2 C6 C7 C8 -176.5(4)
C2 C6 C11 C10 176.6(3)
C10 C9 C8 C7 1.6(8)
C14 C15 C16 C17 -0.7(8)
C23 C18 C2AA O3 -12.7(6)
C23 C18 C2AA C3 167.3(3)
C23 C18 C19 C20 0.2(5)
C11 C6 C7 C8 1.4(6)
C11 C6 C2 C1 -68.8(4)
C11 C6 C2 C3 147.8(3)
C11 C6 C2 C4 75.5(4)
C8 C9 C10 C11 -1.6(7)
C16 C17 C12 C4 -178.7(4)
C16 C17 C12 C13 0.1(6)
C16 C15 C14 C13 0.7(8)
